data_7015936
loop_
_publ_author_name
'Sokolov, Maxim N.'
'Mihailov, Maxim A.'
'Peresypkina, Eugenia V.'
'Brylev, Konstantin A.'
'Kitamura, Noboru'
'Fedin, Vladimir P.'

_publ_section_title
;
 Highly luminescent complexes [Mo(6)X(8)(n-C(3)F(7)COO)(6)](2-) (X =
 Br, I).
;
_journal_issue 24
_journal_name_full 'Dalton transactions (Cambridge, England : 2003)'
_journal_page_first 6375
_journal_page_last 6377
_journal_paper_doi 10.1039/c1dt10376h
_journal_volume 40
_journal_year 2011
_chemical_formula_moiety 'C24 Cl8 F42 W6 O12, 2(C16 H36 N)'
_chemical_formula_structural '(Bu4 N)2 [W6 Cl8 (C3 F7 C O O)6]'
_chemical_formula_sum 'C56 H72 Cl8 F42 N2 O12 W6'
_chemical_formula_weight 3149.86
_chemical_name_systematic
;
?
;
_space_group_IT_number 14
_symmetry_cell_setting monoclinic
_symmetry_space_group_name_Hall '-P 2yn'
_symmetry_space_group_name_H-M 'P 1 21/n 1'
_atom_sites_solution_hydrogens geom
_atom_sites_solution_primary direct
_atom_sites_solution_secondary difmap
_audit_creation_method SHELXL-97
_cell_angle_alpha 90.00
_cell_angle_beta 103.2960(10)
_cell_angle_gamma 90.00
_cell_formula_units_Z 2
_cell_length_a 12.4215(3)
_cell_length_b 17.9360(6)
_cell_length_c 20.1925(6)
_cell_measurement_reflns_used 9924
_cell_measurement_temperature 100.0(2)
_cell_measurement_theta_max 30.2266
_cell_measurement_theta_min 2.1715
_cell_volume 4378.1(2)
_computing_cell_refinement 'Apex2 V.1.27 (Bruker, 2005)'
_computing_data_collection 'Apex2 V.1.27 (Bruker, 2005)'
_computing_data_reduction 'Apex2 V.1.27 (Bruker, 2005)'
_computing_molecular_graphics 'SHELXTL V6.22 (Bruker, 2000-2005)'
_computing_publication_material 'local programs'
_computing_structure_refinement 'SHELXL-97 (Sheldrick, 1997)'
_computing_structure_solution 'SHELXS-97 (Sheldrick, 1990)'
_diffrn_ambient_temperature 100.0(2)
_diffrn_detector_area_resol_mean 25
_diffrn_measured_fraction_theta_full 0.998
_diffrn_measured_fraction_theta_max 0.836
_diffrn_measurement_device_type 'Bruker X8Apex CCD detector'
_diffrn_measurement_method 'combined omega- and phi-scans'
_diffrn_radiation_monochromator graphite
_diffrn_radiation_source 'fine-focus sealed tube'
_diffrn_radiation_type MoK\a
_diffrn_radiation_wavelength 0.71073
_diffrn_reflns_av_R_equivalents 0.0557
_diffrn_reflns_av_sigmaI/netI 0.0692
_diffrn_reflns_limit_h_max 14
_diffrn_reflns_limit_h_min -17
_diffrn_reflns_limit_k_max 26
_diffrn_reflns_limit_k_min -24
_diffrn_reflns_limit_l_max 29
_diffrn_reflns_limit_l_min -29
_diffrn_reflns_number 47086
_diffrn_reflns_theta_full 25.00
_diffrn_reflns_theta_max 32.02
_diffrn_reflns_theta_min 2.03
_diffrn_standards_decay_% 0
_diffrn_standards_interval_count 0
_diffrn_standards_interval_time 0
_diffrn_standards_number 0
_exptl_absorpt_coefficient_mu 8.237
_exptl_absorpt_correction_T_max 0.662
_exptl_absorpt_correction_T_min 0.488
_exptl_absorpt_correction_type empirical
_exptl_absorpt_process_details 'based on intensities (SADABS, Bruker, 2005)'
_exptl_crystal_colour yellow
_exptl_crystal_density_diffrn 2.389
_exptl_crystal_density_meas ?
_exptl_crystal_density_method 'not measured'
_exptl_crystal_description needle
_exptl_crystal_F_000 2952
_exptl_crystal_size_max 0.53
_exptl_crystal_size_mid 0.06
_exptl_crystal_size_min 0.05
_refine_diff_density_max 1.960
_refine_diff_density_min -1.472
_refine_diff_density_rms 0.257
_refine_ls_extinction_method none
_refine_ls_goodness_of_fit_ref 1.041
_refine_ls_hydrogen_treatment constr
_refine_ls_matrix_type full
_refine_ls_number_parameters 572
_refine_ls_number_reflns 12741
_refine_ls_number_restraints 0
_refine_ls_restrained_S_all 1.041
_refine_ls_R_factor_all 0.0709
_refine_ls_R_factor_gt 0.0470
_refine_ls_shift/su_max 0.002
_refine_ls_shift/su_mean 0.000
_refine_ls_structure_factor_coef Fsqd
_refine_ls_weighting_details 'calc w=1/[\s^2^(Fo^2^)+(0.0123P)^2^+10.4412P] where P=(Fo^2^+2Fc^2^)/3'
_refine_ls_weighting_scheme calc
_refine_ls_wR_factor_gt 0.0588
_refine_ls_wR_factor_ref 0.0637
_reflns_number_gt 9872
_reflns_number_total 12741
_reflns_threshold_expression >2sigma(I)
_cod_data_source_file c1dt10376h.txt
_cod_data_source_block 4
_cod_depositor_comments
;
The following automatic conversions were performed:
'_atom_site_symetry_multiplicity' tag replaced with
'_atom_site_symmetry_multiplicity'.

Automatic conversion script
Id: cif_correct_tags 1440 2010-10-19 06:21:57Z saulius 

The following automatic conversions were performed:

'_exptl_crystal_density_meas' value 'none' was changed to '?' - the
value is perceived as not measured.

Automatic conversion script
Id: cif_fix_values 3008 2015-01-20 13:52:24Z robertas 
;
_cod_original_sg_symbol_H-M P2(1)/n
_cod_database_code 7015936

loop_
_symmetry_equiv_pos_as_xyz
'x, y, z'
'-x+1/2, y+1/2, -z+1/2'
'-x, -y, -z'
'x-1/2, -y-1/2, z-1/2'

loop_
_atom_site_label
_atom_site_type_symbol
_atom_site_fract_x
_atom_site_fract_y
_atom_site_fract_z
_atom_site_U_iso_or_equiv
_atom_site_adp_type
_atom_site_occupancy
_atom_site_symmetry_multiplicity
_atom_site_calc_flag
_atom_site_refinement_flags
_atom_site_disorder_assembly
_atom_site_disorder_group
W1 W 0.358958(16) 0.531617(13) 0.499807(10) 0.00850(5) Uani 1 1 d . . .
W2 W 0.530590(16) 0.491695(12) 0.593293(10) 0.00852(5) Uani 1 1 d . . .
W3 W 0.549006(16) 0.597439(12) 0.508377(10) 0.00866(5) Uani 1 1 d . . .
Cl1 Cl 0.38388(10) 0.63240(8) 0.41871(6) 0.0133(3) Uani 1 1 d . . .
Cl2 Cl 0.71237(10) 0.55518(8) 0.59760(6) 0.0127(3) Uani 1 1 d . . .
Cl3 Cl 0.44018(10) 0.61558(8) 0.59694(6) 0.0122(3) Uani 1 1 d . . .
Cl4 Cl 0.65162(10) 0.57106(8) 0.41893(6) 0.0125(3) Uani 1 1 d . . .
O11 O 0.1949(3) 0.5672(2) 0.49098(17) 0.0120(8) Uani 1 1 d . . .
O12 O 0.1814(3) 0.5694(2) 0.60032(18) 0.0192(9) Uani 1 1 d . . .
O21 O 0.5806(3) 0.4876(2) 0.70015(17) 0.0137(8) Uani 1 1 d . . .
O22 O 0.4244(3) 0.5099(3) 0.73518(19) 0.0274(11) Uani 1 1 d . . .
O31 O 0.6056(3) 0.7073(2) 0.52690(17) 0.0133(8) Uani 1 1 d . . .
O32 O 0.6144(3) 0.7645(2) 0.42921(18) 0.0200(9) Uani 1 1 d . . .
C11 C 0.1459(4) 0.5772(3) 0.5397(3) 0.0112(11) Uani 1 1 d . . .
C12 C 0.0267(4) 0.6060(3) 0.5142(2) 0.0111(11) Uani 1 1 d . . .
C13 C 0.0244(4) 0.6897(3) 0.4964(3) 0.0160(12) Uani 1 1 d . . .
C14 C -0.0896(5) 0.7277(4) 0.4794(3) 0.0257(14) Uani 1 1 d . . .
C21 C 0.5238(4) 0.5046(3) 0.7437(3) 0.0164(12) Uani 1 1 d . . .
C22 C 0.5989(4) 0.5232(4) 0.8144(3) 0.0183(13) Uani 1 1 d . . .
C23 C 0.6762(5) 0.5888(3) 0.8119(3) 0.0194(13) Uani 1 1 d . . .
C24 C 0.7230(5) 0.6284(4) 0.8788(3) 0.0298(16) Uani 1 1 d . . .
C31 C 0.6221(4) 0.7618(3) 0.4896(3) 0.0138(12) Uani 1 1 d . . .
C32 C 0.6538(4) 0.8333(3) 0.5328(3) 0.0133(11) Uani 1 1 d . . .
C33 C 0.5546(5) 0.8822(3) 0.5391(3) 0.0205(13) Uani 1 1 d . . .
C34 C 0.4614(5) 0.8429(4) 0.5625(3) 0.0228(14) Uani 1 1 d . . .
F11 F -0.0328(2) 0.59569(19) 0.56145(15) 0.0198(7) Uani 1 1 d . . .
F12 F -0.0269(2) 0.56914(18) 0.45723(14) 0.0165(7) Uani 1 1 d . . .
F13 F 0.0856(3) 0.7252(2) 0.5513(2) 0.0463(11) Uani 1 1 d . . .
F14 F 0.0701(3) 0.7009(2) 0.44397(19) 0.0343(10) Uani 1 1 d . . .
F15 F -0.1538(3) 0.6945(2) 0.4268(2) 0.0475(12) Uani 1 1 d . . .
F16 F -0.1371(4) 0.7255(3) 0.5310(2) 0.0708(17) Uani 1 1 d . . .
F17 F -0.0788(3) 0.7981(2) 0.46268(18) 0.0336(9) Uani 1 1 d . . .
F21 F 0.5352(3) 0.5418(2) 0.85788(16) 0.0378(11) Uani 1 1 d . . .
F22 F 0.6589(3) 0.4628(2) 0.83957(16) 0.0348(9) Uani 1 1 d . . .
F23 F 0.7633(3) 0.5653(2) 0.78805(17) 0.0352(10) Uani 1 1 d . . .
F24 F 0.6222(3) 0.6418(2) 0.76736(17) 0.0352(9) Uani 1 1 d . . .
F25 F 0.6460(3) 0.6677(3) 0.8989(2) 0.0536(13) Uani 1 1 d . . .
F26 F 0.8033(3) 0.6745(3) 0.87232(18) 0.0494(12) Uani 1 1 d . . .
F27 F 0.7648(3) 0.5785(2) 0.92631(17) 0.0380(10) Uani 1 1 d . . .
F31 F 0.7103(2) 0.81712(18) 0.59684(15) 0.0202(7) Uani 1 1 d . . .
F32 F 0.7209(3) 0.87676(19) 0.50498(16) 0.0239(8) Uani 1 1 d . . .
F33 F 0.5901(3) 0.9385(2) 0.58259(18) 0.0350(9) Uani 1 1 d . . .
F34 F 0.5110(3) 0.9120(2) 0.47680(17) 0.0297(9) Uani 1 1 d . . .
F35 F 0.3877(3) 0.8930(2) 0.57331(19) 0.0394(10) Uani 1 1 d . . .
F36 F 0.4983(3) 0.8062(2) 0.62018(16) 0.0310(9) Uani 1 1 d . . .
F37 F 0.4076(2) 0.7952(2) 0.51601(16) 0.0249(8) Uani 1 1 d . . .
N1 N 0.1280(3) 0.5828(3) 0.7792(2) 0.0118(10) Uani 1 1 d . . .
C41 C 0.0837(4) 0.5189(3) 0.7309(3) 0.0156(12) Uani 1 1 d . . .
H41A H 0.0560 0.5396 0.6847 0.019 Uiso 1 1 calc R . .
H41B H 0.1459 0.4850 0.7291 0.019 Uiso 1 1 calc R . .
C42 C -0.0076(4) 0.4736(3) 0.7494(3) 0.0168(12) Uani 1 1 d . . .
H42A H -0.0695 0.5069 0.7532 0.020 Uiso 1 1 calc R . .
H42B H 0.0204 0.4492 0.7940 0.020 Uiso 1 1 calc R . .
C43 C -0.0492(4) 0.4143(3) 0.6950(3) 0.0192(13) Uani 1 1 d . . .
H43A H -0.0801 0.4392 0.6510 0.023 Uiso 1 1 calc R . .
H43B H 0.0140 0.3832 0.6895 0.023 Uiso 1 1 calc R . .
C44 C -0.1371(5) 0.3644(4) 0.7129(3) 0.0330(17) Uani 1 1 d . . .
H44A H -0.1588 0.3261 0.6777 0.049 Uiso 1 1 calc R . .
H44B H -0.2018 0.3944 0.7156 0.049 Uiso 1 1 calc R . .
H44C H -0.1075 0.3404 0.7569 0.049 Uiso 1 1 calc R . .
C51 C 0.2177(4) 0.6214(3) 0.7509(3) 0.0153(12) Uani 1 1 d . . .
H51A H 0.2661 0.5827 0.7382 0.018 Uiso 1 1 calc R . .
H51B H 0.1817 0.6483 0.7088 0.018 Uiso 1 1 calc R . .
C52 C 0.2893(4) 0.6761(3) 0.7988(3) 0.0206(13) Uani 1 1 d . . .
H52A H 0.3396 0.6484 0.8358 0.025 Uiso 1 1 calc R . .
H52B H 0.2418 0.7086 0.8196 0.025 Uiso 1 1 calc R . .
C53 C 0.3580(5) 0.7242(3) 0.7607(3) 0.0222(14) Uani 1 1 d . . .
H53A H 0.4187 0.7484 0.7943 0.027 Uiso 1 1 calc R . .
H53B H 0.3918 0.6916 0.7316 0.027 Uiso 1 1 calc R . .
C54 C 0.2899(6) 0.7838(4) 0.7170(4) 0.044(2) Uani 1 1 d . . .
H54A H 0.3385 0.8152 0.6968 0.067 Uiso 1 1 calc R . .
H54B H 0.2528 0.8146 0.7451 0.067 Uiso 1 1 calc R . .
H54C H 0.2344 0.7602 0.6807 0.067 Uiso 1 1 calc R . .
C61 C 0.1749(4) 0.5551(3) 0.8510(2) 0.0121(11) Uani 1 1 d . . .
H61A H 0.2057 0.5982 0.8798 0.014 Uiso 1 1 calc R . .
H61B H 0.1135 0.5345 0.8691 0.014 Uiso 1 1 calc R . .
C62 C 0.2640(4) 0.4963(3) 0.8574(2) 0.0122(11) Uani 1 1 d . . .
H62A H 0.3164 0.5103 0.8293 0.015 Uiso 1 1 calc R . .
H62B H 0.2301 0.4478 0.8407 0.015 Uiso 1 1 calc R . .
C63 C 0.3260(4) 0.4889(3) 0.9320(3) 0.0183(13) Uani 1 1 d . . .
H63A H 0.3719 0.5340 0.9455 0.022 Uiso 1 1 calc R . .
H63B H 0.2719 0.4859 0.9610 0.022 Uiso 1 1 calc R . .
C64 C 0.3998(5) 0.4204(4) 0.9439(3) 0.0284(15) Uani 1 1 d . . .
H64A H 0.4391 0.4182 0.9918 0.043 Uiso 1 1 calc R . .
H64B H 0.4536 0.4232 0.9152 0.043 Uiso 1 1 calc R . .
H64C H 0.3544 0.3756 0.9322 0.043 Uiso 1 1 calc R . .
C71 C 0.0369(4) 0.6381(3) 0.7834(2) 0.0148(12) Uani 1 1 d . . .
H71A H 0.0711 0.6818 0.8102 0.018 Uiso 1 1 calc R . .
H71B H -0.0133 0.6144 0.8088 0.018 Uiso 1 1 calc R . .
C72 C -0.0325(5) 0.6660(4) 0.7151(3) 0.0224(14) Uani 1 1 d . . .
H72A H 0.0169 0.6831 0.6862 0.027 Uiso 1 1 calc R . .
H72B H -0.0785 0.6247 0.6913 0.027 Uiso 1 1 calc R . .
C73 C -0.1070(5) 0.7301(4) 0.7265(3) 0.0268(15) Uani 1 1 d . . .
H73A H -0.1626 0.7393 0.6835 0.032 Uiso 1 1 calc R . .
H73B H -0.1474 0.7147 0.7612 0.032 Uiso 1 1 calc R . .
C74 C -0.0467(6) 0.8019(4) 0.7492(4) 0.045(2) Uani 1 1 d . . .
H74A H -0.1004 0.8412 0.7518 0.067 Uiso 1 1 calc R . .
H74B H -0.0033 0.8164 0.7164 0.067 Uiso 1 1 calc R . .
H74C H 0.0029 0.7948 0.7941 0.067 Uiso 1 1 calc R . .

loop_
_atom_site_aniso_label
_atom_site_aniso_U_11
_atom_site_aniso_U_22
_atom_site_aniso_U_33
_atom_site_aniso_U_23
_atom_site_aniso_U_13
_atom_site_aniso_U_12
W1 0.00623(10) 0.00993(12) 0.00977(10) -0.00044(8) 0.00269(7) 0.00095(8)
W2 0.00730(10) 0.00984(12) 0.00873(10) -0.00044(8) 0.00247(7) 0.00076(8)
W3 0.00814(10) 0.00851(12) 0.00977(10) -0.00060(8) 0.00296(7) -0.00019(8)
Cl1 0.0139(6) 0.0127(7) 0.0132(6) 0.0023(5) 0.0029(5) 0.0026(5)
Cl2 0.0094(6) 0.0151(8) 0.0127(6) -0.0018(5) 0.0010(5) -0.0004(5)
Cl3 0.0138(6) 0.0121(7) 0.0116(6) -0.0021(5) 0.0047(5) -0.0002(5)
Cl4 0.0123(6) 0.0122(7) 0.0143(6) 0.0004(5) 0.0059(5) -0.0001(5)
O11 0.0062(17) 0.017(2) 0.0131(18) 0.0024(16) 0.0023(14) 0.0046(15)
O12 0.016(2) 0.028(3) 0.0137(19) 0.0022(17) 0.0045(15) 0.0043(17)
O21 0.0146(19) 0.015(2) 0.0107(18) -0.0029(15) 0.0021(14) 0.0002(16)
O22 0.019(2) 0.046(3) 0.019(2) 0.000(2) 0.0092(17) 0.006(2)
O31 0.016(2) 0.008(2) 0.0165(19) 0.0027(16) 0.0060(15) -0.0015(15)
O32 0.031(2) 0.018(3) 0.0131(19) 0.0027(17) 0.0095(17) -0.0006(18)
C11 0.009(3) 0.010(3) 0.017(3) -0.002(2) 0.007(2) 0.003(2)
C12 0.010(3) 0.013(3) 0.011(2) 0.000(2) 0.003(2) -0.002(2)
C13 0.010(3) 0.012(3) 0.023(3) -0.003(2) -0.003(2) 0.003(2)
C14 0.028(4) 0.019(4) 0.032(3) 0.008(3) 0.010(3) 0.008(3)
C21 0.018(3) 0.018(3) 0.015(3) 0.002(2) 0.007(2) -0.004(2)
C22 0.021(3) 0.023(4) 0.014(3) -0.002(2) 0.011(2) -0.003(3)
C23 0.023(3) 0.018(4) 0.019(3) -0.005(2) 0.008(2) -0.004(3)
C24 0.032(4) 0.038(5) 0.019(3) -0.007(3) 0.008(3) -0.011(3)
C31 0.007(3) 0.012(3) 0.022(3) 0.000(2) 0.003(2) 0.003(2)
C32 0.014(3) 0.010(3) 0.015(3) 0.005(2) 0.001(2) 0.000(2)
C33 0.026(3) 0.012(3) 0.020(3) 0.001(2) -0.002(2) 0.004(3)
C34 0.025(3) 0.020(4) 0.024(3) -0.001(3) 0.007(3) 0.011(3)
F11 0.0137(16) 0.026(2) 0.0242(17) 0.0024(15) 0.0136(13) 0.0038(14)
F12 0.0099(15) 0.019(2) 0.0180(16) -0.0028(14) -0.0028(12) 0.0000(13)
F13 0.052(3) 0.017(2) 0.052(3) -0.0119(19) -0.026(2) -0.0026(19)
F14 0.030(2) 0.027(2) 0.055(2) 0.0171(19) 0.0294(18) 0.0024(17)
F15 0.018(2) 0.027(3) 0.081(3) 0.009(2) -0.0224(19) 0.0028(17)
F16 0.075(3) 0.078(4) 0.078(3) 0.045(3) 0.055(3) 0.064(3)
F17 0.028(2) 0.019(2) 0.048(2) 0.0028(18) -0.0032(17) 0.0073(16)
F21 0.027(2) 0.071(3) 0.0197(18) -0.0172(19) 0.0160(15) -0.017(2)
F22 0.047(2) 0.025(2) 0.0221(19) 0.0056(16) -0.0122(16) -0.0017(18)
F23 0.0188(19) 0.057(3) 0.035(2) -0.018(2) 0.0164(16) -0.0086(18)
F24 0.044(2) 0.029(3) 0.027(2) 0.0093(17) -0.0039(17) -0.0048(18)
F25 0.061(3) 0.051(3) 0.052(3) -0.031(2) 0.019(2) 0.007(2)
F26 0.067(3) 0.051(3) 0.029(2) -0.005(2) 0.008(2) -0.037(2)
F27 0.044(2) 0.043(3) 0.0217(19) 0.0076(18) -0.0046(16) -0.005(2)
F31 0.0191(17) 0.017(2) 0.0189(17) -0.0011(14) -0.0064(13) -0.0004(14)
F32 0.0269(19) 0.015(2) 0.0312(19) 0.0048(15) 0.0094(15) -0.0088(15)
F33 0.043(2) 0.017(2) 0.042(2) -0.0145(18) 0.0021(17) 0.0000(17)
F34 0.035(2) 0.021(2) 0.0302(19) 0.0087(16) 0.0026(16) 0.0112(16)
F35 0.031(2) 0.044(3) 0.045(2) -0.013(2) 0.0120(17) 0.0180(19)
F36 0.032(2) 0.043(3) 0.0202(18) 0.0042(17) 0.0117(15) 0.0071(18)
F37 0.0148(17) 0.031(2) 0.0291(19) -0.0061(16) 0.0049(14) 0.0007(15)
N1 0.010(2) 0.014(3) 0.012(2) 0.0029(18) 0.0040(17) 0.0026(18)
C41 0.018(3) 0.018(3) 0.011(3) 0.000(2) 0.004(2) 0.000(2)
C42 0.017(3) 0.016(3) 0.017(3) 0.001(2) 0.003(2) -0.006(2)
C43 0.021(3) 0.020(4) 0.015(3) -0.005(2) 0.002(2) -0.004(2)
C44 0.030(4) 0.033(5) 0.028(4) 0.003(3) -0.008(3) -0.015(3)
C51 0.018(3) 0.016(3) 0.014(3) 0.000(2) 0.006(2) -0.003(2)
C52 0.020(3) 0.022(4) 0.021(3) 0.005(3) 0.007(2) -0.004(3)
C53 0.023(3) 0.017(4) 0.029(3) 0.001(3) 0.011(3) -0.003(3)
C54 0.047(5) 0.027(5) 0.063(5) 0.015(4) 0.020(4) -0.009(4)
C61 0.009(3) 0.016(3) 0.012(2) 0.001(2) 0.003(2) 0.001(2)
C62 0.012(3) 0.009(3) 0.016(3) 0.004(2) 0.004(2) 0.001(2)
C63 0.014(3) 0.019(4) 0.020(3) 0.003(2) 0.000(2) -0.001(2)
C64 0.022(3) 0.022(4) 0.039(4) 0.012(3) 0.003(3) 0.007(3)
C71 0.015(3) 0.016(3) 0.014(3) 0.001(2) 0.003(2) 0.006(2)
C72 0.026(3) 0.024(4) 0.016(3) 0.002(3) 0.002(2) 0.010(3)
C73 0.023(3) 0.031(4) 0.025(3) 0.006(3) 0.004(3) 0.012(3)
C74 0.062(5) 0.016(4) 0.055(5) -0.001(4) 0.014(4) 0.015(4)

loop_
_atom_type_symbol
_atom_type_description
_atom_type_scat_dispersion_real
_atom_type_scat_dispersion_imag
_atom_type_scat_source
C C 0.0033 0.0016 'International Tables Vol C Tables 4.2.6.8 and 6.1.1.4'
H H 0.0000 0.0000 'International Tables Vol C Tables 4.2.6.8 and 6.1.1.4'
N N 0.0061 0.0033 'International Tables Vol C Tables 4.2.6.8 and 6.1.1.4'
O O 0.0106 0.0060 'International Tables Vol C Tables 4.2.6.8 and 6.1.1.4'
F F 0.0171 0.0103 'International Tables Vol C Tables 4.2.6.8 and 6.1.1.4'
Cl Cl 0.1484 0.1585 'International Tables Vol C Tables 4.2.6.8 and 6.1.1.4'
W W -0.8490 6.8722 'International Tables Vol C Tables 4.2.6.8 and 6.1.1.4'

loop_
_geom_angle_atom_site_label_1
_geom_angle_atom_site_label_2
_geom_angle_atom_site_label_3
_geom_angle
_geom_angle_site_symmetry_1
_geom_angle_site_symmetry_3
_geom_angle_publ_flag
O11 W1 Cl4 94.78(10) . 3_666 ?
O11 W1 Cl3 95.29(10) . . ?
Cl4 W1 Cl3 90.08(4) 3_666 . ?
O11 W1 Cl2 87.78(10) . 3_666 ?
Cl4 W1 Cl2 89.71(4) 3_666 3_666 ?
Cl3 W1 Cl2 176.93(4) . 3_666 ?
O11 W1 Cl1 89.35(10) . . ?
Cl4 W1 Cl1 175.87(4) 3_666 . ?
Cl3 W1 Cl1 89.42(4) . . ?
Cl2 W1 Cl1 90.56(4) 3_666 . ?
O11 W1 W2 139.56(9) . . ?
Cl4 W1 W2 58.47(3) 3_666 . ?
Cl3 W1 W2 58.66(3) . . ?
Cl2 W1 W2 118.78(3) 3_666 . ?
Cl1 W1 W2 117.96(3) . . ?
O11 W1 W2 130.45(9) . 3_666 ?
Cl4 W1 W2 118.26(3) 3_666 3_666 ?
Cl3 W1 W2 118.67(3) . 3_666 ?
Cl2 W1 W2 58.88(3) 3_666 3_666 ?
Cl1 W1 W2 58.61(3) . 3_666 ?
W2 W1 W2 89.985(9) . 3_666 ?
O11 W1 W3 134.05(11) . 3_666 ?
Cl4 W1 W3 58.32(3) 3_666 3_666 ?
Cl3 W1 W3 118.85(3) . 3_666 ?
Cl2 W1 W3 58.59(3) 3_666 3_666 ?
Cl1 W1 W3 118.55(3) . 3_666 ?
W2 W1 W3 60.194(8) . 3_666 ?
W2 W1 W3 59.959(8) 3_666 3_666 ?
O11 W1 W3 135.43(11) . . ?
Cl4 W1 W3 118.36(3) 3_666 . ?
Cl3 W1 W3 58.57(3) . . ?
Cl2 W1 W3 118.98(3) 3_666 . ?
Cl1 W1 W3 58.06(3) . . ?
W2 W1 W3 59.905(8) . . ?
W2 W1 W3 60.103(8) 3_666 . ?
W3 W1 W3 90.155(9) 3_666 . ?
O21 W2 Cl4 97.67(10) . 3_666 ?
O21 W2 Cl3 91.67(10) . . ?
Cl4 W2 Cl3 90.03(4) 3_666 . ?
O21 W2 Cl1 92.11(10) . 3_666 ?
Cl4 W2 Cl1 89.13(4) 3_666 3_666 ?
Cl3 W2 Cl1 176.20(4) . 3_666 ?
O21 W2 Cl2 85.93(10) . . ?
Cl4 W2 Cl2 176.39(4) 3_666 . ?
Cl3 W2 Cl2 90.14(4) . . ?
Cl1 W2 Cl2 90.47(4) 3_666 . ?
O21 W2 W3 130.59(10) . . ?
Cl4 W2 W3 118.69(3) 3_666 . ?
Cl3 W2 W3 58.63(3) . . ?
Cl1 W2 W3 118.75(3) 3_666 . ?
Cl2 W2 W3 58.53(3) . . ?
O21 W2 W1 138.83(9) . . ?
Cl4 W2 W1 58.52(3) 3_666 . ?
Cl3 W2 W1 58.52(3) . . ?
Cl1 W2 W1 118.02(3) 3_666 . ?
Cl2 W2 W1 118.70(3) . . ?
W3 W2 W1 60.188(8) . . ?
O21 W2 W1 130.87(9) . 3_666 ?
Cl4 W2 W1 118.30(3) 3_666 3_666 ?
Cl3 W2 W1 118.64(3) . 3_666 ?
Cl1 W2 W1 58.74(3) 3_666 3_666 ?
Cl2 W2 W1 58.61(3) . 3_666 ?
W3 W2 W1 60.026(8) . 3_666 ?
W1 W2 W1 90.015(9) . 3_666 ?
O21 W2 W3 138.96(10) . 3_666 ?
Cl4 W2 W3 58.24(3) 3_666 3_666 ?
Cl3 W2 W3 118.45(3) . 3_666 ?
Cl1 W2 W3 58.09(3) 3_666 3_666 ?
Cl2 W2 W3 118.66(3) . 3_666 ?
W3 W2 W3 90.169(9) . 3_666 ?
W1 W2 W3 59.936(8) . 3_666 ?
W1 W2 W3 60.061(8) 3_666 3_666 ?
O31 W3 Cl1 94.56(10) . . ?
O31 W3 Cl4 95.84(10) . . ?
Cl1 W3 Cl4 89.65(4) . . ?
O31 W3 Cl3 87.95(10) . . ?
Cl1 W3 Cl3 89.82(4) . . ?
Cl4 W3 Cl3 176.20(5) . . ?
O31 W3 Cl2 88.46(10) . . ?
Cl1 W3 Cl2 176.98(5) . . ?
Cl4 W3 Cl2 89.95(4) . . ?
Cl3 W3 Cl2 90.39(4) . . ?
O31 W3 W2 130.10(9) . . ?
Cl1 W3 W2 118.78(3) . . ?
Cl4 W3 W2 118.55(3) . . ?
Cl3 W3 W2 58.61(3) . . ?
Cl2 W3 W2 58.95(3) . . ?
O31 W3 W1 135.46(9) . 3_666 ?
Cl1 W3 W1 118.63(3) . 3_666 ?
Cl4 W3 W1 58.55(3) . 3_666 ?
Cl3 W3 W1 118.61(3) . 3_666 ?
Cl2 W3 W1 58.73(3) . 3_666 ?
W2 W3 W1 60.015(8) . 3_666 ?
O31 W3 W1 134.27(9) . . ?
Cl1 W3 W1 58.88(3) . . ?
Cl4 W3 W1 118.25(3) . . ?
Cl3 W3 W1 58.42(3) . . ?
Cl2 W3 W1 118.84(3) . . ?
W2 W3 W1 59.906(8) . . ?
W1 W3 W1 89.845(9) 3_666 . ?
O31 W3 W2 140.06(9) . 3_666 ?
Cl1 W3 W2 58.77(3) . 3_666 ?
Cl4 W3 W2 58.42(3) . 3_666 ?
Cl3 W3 W2 118.24(3) . 3_666 ?
Cl2 W3 W2 118.60(3) . 3_666 ?
W2 W3 W2 89.831(9) . 3_666 ?
W1 W3 W2 59.870(8) 3_666 3_666 ?
W1 W3 W2 59.835(8) . 3_666 ?
W3 Cl1 W2 63.14(3) . 3_666 ?
W3 Cl1 W1 63.06(3) . . ?
W2 Cl1 W1 62.65(3) 3_666 . ?
W3 Cl2 W1 62.67(3) . 3_666 ?
W3 Cl2 W2 62.52(3) . . ?
W1 Cl2 W2 62.51(3) 3_666 . ?
W1 Cl3 W2 62.82(3) . . ?
W1 Cl3 W3 63.01(3) . . ?
W2 Cl3 W3 62.76(3) . . ?
W3 Cl4 W2 63.33(3) . 3_666 ?
W3 Cl4 W1 63.13(3) . 3_666 ?
W2 Cl4 W1 63.01(3) 3_666 3_666 ?
C11 O11 W1 126.8(3) . . ?
C21 O21 W2 127.9(3) . . ?
C31 O31 W3 134.9(4) . . ?
O12 C11 O11 129.3(5) . . ?
O12 C11 C12 118.5(4) . . ?
O11 C11 C12 112.2(4) . . ?
F11 C12 F12 106.9(4) . . ?
F11 C12 C11 111.0(4) . . ?
F12 C12 C11 111.5(4) . . ?
F11 C12 C13 108.3(4) . . ?
F12 C12 C13 107.3(4) . . ?
C11 C12 C13 111.7(4) . . ?
F14 C13 F13 108.6(5) . . ?
F14 C13 C14 107.3(5) . . ?
F13 C13 C14 106.8(5) . . ?
F14 C13 C12 110.2(4) . . ?
F13 C13 C12 106.9(4) . . ?
C14 C13 C12 116.8(5) . . ?
F16 C14 F15 109.1(6) . . ?
F16 C14 F17 108.8(5) . . ?
F15 C14 F17 107.8(5) . . ?
F16 C14 C13 111.7(5) . . ?
F15 C14 C13 109.6(5) . . ?
F17 C14 C13 109.7(5) . . ?
O22 C21 O21 128.7(5) . . ?
O22 C21 C22 119.5(5) . . ?
O21 C21 C22 111.8(4) . . ?
F22 C22 F21 108.1(5) . . ?
F22 C22 C23 109.6(5) . . ?
F21 C22 C23 107.3(5) . . ?
F22 C22 C21 109.8(5) . . ?
F21 C22 C21 109.4(4) . . ?
C23 C22 C21 112.6(4) . . ?
F23 C23 F24 107.1(4) . . ?
F23 C23 C24 106.8(5) . . ?
F24 C23 C24 106.8(5) . . ?
F23 C23 C22 109.4(5) . . ?
F24 C23 C22 109.9(5) . . ?
C24 C23 C22 116.5(5) . . ?
F26 C24 F25 108.2(6) . . ?
F26 C24 F27 108.3(5) . . ?
F25 C24 F27 109.2(5) . . ?
F26 C24 C23 110.2(5) . . ?
F25 C24 C23 111.4(5) . . ?
F27 C24 C23 109.5(6) . . ?
O32 C31 O31 129.9(5) . . ?
O32 C31 C32 119.2(5) . . ?
O31 C31 C32 110.9(4) . . ?
F32 C32 F31 106.7(4) . . ?
F32 C32 C33 106.7(5) . . ?
F31 C32 C33 107.0(4) . . ?
F32 C32 C31 110.2(4) . . ?
F31 C32 C31 111.6(4) . . ?
C33 C32 C31 114.3(4) . . ?
F33 C33 F34 108.1(5) . . ?
F33 C33 C34 107.7(5) . . ?
F34 C33 C34 107.5(5) . . ?
F33 C33 C32 109.4(4) . . ?
F34 C33 C32 107.7(4) . . ?
C34 C33 C32 116.3(5) . . ?
F36 C34 F37 108.5(5) . . ?
F36 C34 F35 107.6(5) . . ?
F37 C34 F35 107.2(5) . . ?
F36 C34 C33 111.6(5) . . ?
F37 C34 C33 111.8(5) . . ?
F35 C34 C33 109.8(5) . . ?
C61 N1 C71 106.7(4) . . ?
C61 N1 C41 111.6(4) . . ?
C71 N1 C41 111.2(4) . . ?
C61 N1 C51 110.7(4) . . ?
C71 N1 C51 110.0(4) . . ?
C41 N1 C51 106.7(4) . . ?
C42 C41 N1 115.4(4) . . ?
C42 C41 H41A 108.4 . . ?
N1 C41 H41A 108.4 . . ?
C42 C41 H41B 108.4 . . ?
N1 C41 H41B 108.4 . . ?
H41A C41 H41B 107.5 . . ?
C41 C42 C43 110.3(4) . . ?
C41 C42 H42A 109.6 . . ?
C43 C42 H42A 109.6 . . ?
C41 C42 H42B 109.6 . . ?
C43 C42 H42B 109.6 . . ?
H42A C42 H42B 108.1 . . ?
C44 C43 C42 112.5(5) . . ?
C44 C43 H43A 109.1 . . ?
C42 C43 H43A 109.1 . . ?
C44 C43 H43B 109.1 . . ?
C42 C43 H43B 109.1 . . ?
H43A C43 H43B 107.8 . . ?
C43 C44 H44A 109.5 . . ?
C43 C44 H44B 109.5 . . ?
H44A C44 H44B 109.5 . . ?
C43 C44 H44C 109.5 . . ?
H44A C44 H44C 109.5 . . ?
H44B C44 H44C 109.5 . . ?
C52 C51 N1 115.1(4) . . ?
C52 C51 H51A 108.5 . . ?
N1 C51 H51A 108.5 . . ?
C52 C51 H51B 108.5 . . ?
N1 C51 H51B 108.5 . . ?
H51A C51 H51B 107.5 . . ?
C51 C52 C53 110.8(5) . . ?
C51 C52 H52A 109.5 . . ?
C53 C52 H52A 109.5 . . ?
C51 C52 H52B 109.5 . . ?
C53 C52 H52B 109.5 . . ?
H52A C52 H52B 108.1 . . ?
C54 C53 C52 112.9(5) . . ?
C54 C53 H53A 109.0 . . ?
C52 C53 H53A 109.0 . . ?
C54 C53 H53B 109.0 . . ?
C52 C53 H53B 109.0 . . ?
H53A C53 H53B 107.8 . . ?
C53 C54 H54A 109.5 . . ?
C53 C54 H54B 109.5 . . ?
H54A C54 H54B 109.5 . . ?
C53 C54 H54C 109.5 . . ?
H54A C54 H54C 109.5 . . ?
H54B C54 H54C 109.5 . . ?
C62 C61 N1 115.0(4) . . ?
C62 C61 H61A 108.5 . . ?
N1 C61 H61A 108.5 . . ?
C62 C61 H61B 108.5 . . ?
N1 C61 H61B 108.5 . . ?
H61A C61 H61B 107.5 . . ?
C61 C62 C63 109.7(4) . . ?
C61 C62 H62A 109.7 . . ?
C63 C62 H62A 109.7 . . ?
C61 C62 H62B 109.7 . . ?
C63 C62 H62B 109.7 . . ?
H62A C62 H62B 108.2 . . ?
C64 C63 C62 111.9(5) . . ?
C64 C63 H63A 109.2 . . ?
C62 C63 H63A 109.2 . . ?
C64 C63 H63B 109.2 . . ?
C62 C63 H63B 109.2 . . ?
H63A C63 H63B 107.9 . . ?
C63 C64 H64A 109.5 . . ?
C63 C64 H64B 109.5 . . ?
H64A C64 H64B 109.5 . . ?
C63 C64 H64C 109.5 . . ?
H64A C64 H64C 109.5 . . ?
H64B C64 H64C 109.5 . . ?
N1 C71 C72 115.8(4) . . ?
N1 C71 H71A 108.3 . . ?
C72 C71 H71A 108.3 . . ?
N1 C71 H71B 108.3 . . ?
C72 C71 H71B 108.3 . . ?
H71A C71 H71B 107.4 . . ?
C73 C72 C71 110.3(5) . . ?
C73 C72 H72A 109.6 . . ?
C71 C72 H72A 109.6 . . ?
C73 C72 H72B 109.6 . . ?
C71 C72 H72B 109.6 . . ?
H72A C72 H72B 108.1 . . ?
C74 C73 C72 114.4(5) . . ?
C74 C73 H73A 108.7 . . ?
C72 C73 H73A 108.7 . . ?
C74 C73 H73B 108.7 . . ?
C72 C73 H73B 108.7 . . ?
H73A C73 H73B 107.6 . . ?
C73 C74 H74A 109.5 . . ?
C73 C74 H74B 109.5 . . ?
H74A C74 H74B 109.5 . . ?
C73 C74 H74C 109.5 . . ?
H74A C74 H74C 109.5 . . ?
H74B C74 H74C 109.5 . . ?

loop_
_geom_bond_atom_site_label_1
_geom_bond_atom_site_label_2
_geom_bond_distance
_geom_bond_site_symmetry_2
_geom_bond_publ_flag
W1 O11 2.103(3) . ?
W1 Cl4 2.4902(13) 3_666 ?
W1 Cl3 2.4945(13) . ?
W1 Cl2 2.5051(13) 3_666 ?
W1 Cl1 2.5057(13) . ?
W1 W2 2.6020(3) . ?
W1 W2 2.6034(3) 3_666 ?
W1 W3 2.6037(3) 3_666 ?
W1 W3 2.6093(3) . ?
W2 O21 2.105(3) . ?
W2 Cl4 2.4887(12) 3_666 ?
W2 Cl3 2.4983(13) . ?
W2 Cl1 2.5020(14) 3_666 ?
W2 Cl2 2.5125(13) . ?
W2 W3 2.6019(3) . ?
W2 W1 2.6034(3) 3_666 ?
W2 W3 2.6104(3) 3_666 ?
W3 O31 2.097(4) . ?
W3 Cl1 2.4840(12) . ?
W3 Cl4 2.4839(12) . ?
W3 Cl3 2.4987(12) . ?
W3 Cl2 2.5013(12) . ?
W3 W1 2.6037(3) 3_666 ?
W3 W2 2.6104(3) 3_666 ?
Cl1 W2 2.5020(14) 3_666 ?
Cl2 W1 2.5051(13) 3_666 ?
Cl4 W2 2.4887(12) 3_666 ?
Cl4 W1 2.4902(13) 3_666 ?
O11 C11 1.284(6) . ?
O12 C11 1.209(6) . ?
O21 C21 1.284(6) . ?
O22 C21 1.210(6) . ?
O31 C31 1.279(6) . ?
O32 C31 1.202(6) . ?
C11 C12 1.541(7) . ?
C12 F11 1.348(5) . ?
C12 F12 1.360(6) . ?
C12 C13 1.542(8) . ?
C13 F14 1.327(6) . ?
C13 F13 1.353(6) . ?
C13 C14 1.537(8) . ?
C14 F16 1.310(7) . ?
C14 F15 1.315(7) . ?
C14 F17 1.322(7) . ?
C21 C22 1.552(7) . ?
C22 F22 1.346(7) . ?
C22 F21 1.353(6) . ?
C22 C23 1.527(8) . ?
C23 F23 1.348(6) . ?
C23 F24 1.372(7) . ?
C23 C24 1.520(8) . ?
C24 F26 1.324(7) . ?
C24 F25 1.325(7) . ?
C24 F27 1.327(8) . ?
C31 C32 1.549(8) . ?
C32 F32 1.353(6) . ?
C32 F31 1.354(6) . ?
C32 C33 1.541(8) . ?
C33 F33 1.346(7) . ?
C33 F34 1.359(6) . ?
C33 C34 1.520(8) . ?
C34 F36 1.325(6) . ?
C34 F37 1.331(7) . ?
C34 F35 1.336(6) . ?
N1 C61 1.515(6) . ?
N1 C71 1.521(6) . ?
N1 C41 1.525(7) . ?
N1 C51 1.530(6) . ?
C41 C42 1.510(7) . ?
C41 H41A 0.9900 . ?
C41 H41B 0.9900 . ?
C42 C43 1.530(7) . ?
C42 H42A 0.9900 . ?
C42 H42B 0.9900 . ?
C43 C44 1.518(8) . ?
C43 H43A 0.9900 . ?
C43 H43B 0.9900 . ?
C44 H44A 0.9800 . ?
C44 H44B 0.9800 . ?
C44 H44C 0.9800 . ?
C51 C52 1.514(7) . ?
C51 H51A 0.9900 . ?
C51 H51B 0.9900 . ?
C52 C53 1.538(7) . ?
C52 H52A 0.9900 . ?
C52 H52B 0.9900 . ?
C53 C54 1.515(9) . ?
C53 H53A 0.9900 . ?
C53 H53B 0.9900 . ?
C54 H54A 0.9800 . ?
C54 H54B 0.9800 . ?
C54 H54C 0.9800 . ?
C61 C62 1.514(7) . ?
C61 H61A 0.9900 . ?
C61 H61B 0.9900 . ?
C62 C63 1.532(7) . ?
C62 H62A 0.9900 . ?
C62 H62B 0.9900 . ?
C63 C64 1.518(8) . ?
C63 H63A 0.9900 . ?
C63 H63B 0.9900 . ?
C64 H64A 0.9800 . ?
C64 H64B 0.9800 . ?
C64 H64C 0.9800 . ?
C71 C72 1.533(7) . ?
C71 H71A 0.9900 . ?
C71 H71B 0.9900 . ?
C72 C73 1.526(8) . ?
C72 H72A 0.9900 . ?
C72 H72B 0.9900 . ?
C73 C74 1.508(9) . ?
C73 H73A 0.9900 . ?
C73 H73B 0.9900 . ?
C74 H74A 0.9800 . ?
C74 H74B 0.9800 . ?
C74 H74C 0.9800 . ?
